data_4104029
loop_
_publ_author_name
'Kirill V. Axenov'
'Gerald Kehr'
'Roland Fr\"ohlich'
'Gerhard Erker'

_publ_section_title
;
 Catalytic Hydrogenation of Sensitive Organometallic Compounds by
 Antagonistic N/B Lewis Pair Catalyst Systems
;
_journal_name_full 'Journal of the American Chemical Society'
_journal_page_first 3454
_journal_page_last 3455
_journal_paper_doi 10.1021/ja8100006
_journal_volume 131
_journal_year 2009
_chemical_formula_sum 'C18 H23 N'
_chemical_formula_weight 253.37
_chemical_name_systematic
; 
 ? 
;
_space_group_IT_number 14
_symmetry_cell_setting monoclinic
_symmetry_space_group_name_Hall '-P 2ybc'
_symmetry_space_group_name_H-M 'P 1 21/c 1'
_atom_sites_solution_hydrogens 'at N1 from difmap, others geom'
_atom_sites_solution_primary direct
_atom_sites_solution_secondary difmap
_audit_creation_method SHELXL-97
_cell_angle_alpha 90.00
_cell_angle_beta 100.022(2)
_cell_angle_gamma 90.00
_cell_formula_units_Z 4
_cell_length_a 8.5993(2)
_cell_length_b 17.2910(5)
_cell_length_c 10.7919(3)
_cell_measurement_reflns_used 1858
_cell_measurement_temperature 223(2)
_cell_measurement_theta_max 68.25
_cell_measurement_theta_min 0.88
_cell_volume 1580.17(7)
_computing_cell_refinement 'Collect (Nonius B.V., 1998)'
_computing_data_collection 'Collect (Nonius B.V., 1998)'
_computing_data_reduction 'Denzo-SMN (Otwinowski & Minor, 1997)'
_computing_molecular_graphics 'XP (BrukerAXS, 2000)'
_computing_publication_material 'SHELXL-97 (Sheldrick, 1997)'
_computing_structure_refinement 'SHELXL-97 (Sheldrick, 1997)'
_computing_structure_solution 'SHELXS-97 (Sheldrick, 1990)'
_diffrn_ambient_temperature 223(2)
_diffrn_measured_fraction_theta_full 0.972
_diffrn_measured_fraction_theta_max 0.972
_diffrn_measurement_device_type 'Nonius KappaCCD APEXII'
_diffrn_measurement_method '\w and \f scans'
_diffrn_radiation_monochromator graphite
_diffrn_radiation_source 'fine-focus sealed tube'
_diffrn_radiation_type CuK\a
_diffrn_radiation_wavelength 1.54178
_diffrn_reflns_av_R_equivalents 0.035
_diffrn_reflns_av_sigmaI/netI 0.0234
_diffrn_reflns_limit_h_max 10
_diffrn_reflns_limit_h_min -10
_diffrn_reflns_limit_k_max 20
_diffrn_reflns_limit_k_min -20
_diffrn_reflns_limit_l_max 12
_diffrn_reflns_limit_l_min -12
_diffrn_reflns_number 11264
_diffrn_reflns_theta_full 67.15
_diffrn_reflns_theta_max 67.15
_diffrn_reflns_theta_min 5.22
_exptl_absorpt_coefficient_mu 0.457
_exptl_absorpt_correction_T_max 0.9346
_exptl_absorpt_correction_T_min 0.8750
_exptl_absorpt_correction_type multi-scan
_exptl_absorpt_process_details 'Denzo (otwinowski, Borek, Majewski & Minor, 2003)'
_exptl_crystal_colour yellow
_exptl_crystal_density_diffrn 1.065
_exptl_crystal_density_method 'not measured'
_exptl_crystal_description block
_exptl_crystal_F_000 552
_exptl_crystal_size_max 0.30
_exptl_crystal_size_mid 0.20
_exptl_crystal_size_min 0.15
_refine_diff_density_max 0.151
_refine_diff_density_min -0.132
_refine_diff_density_rms 0.025
_refine_ls_extinction_method none
_refine_ls_goodness_of_fit_ref 1.063
_refine_ls_hydrogen_treatment mixed
_refine_ls_matrix_type full
_refine_ls_number_parameters 200
_refine_ls_number_reflns 2747
_refine_ls_number_restraints 30
_refine_ls_restrained_S_all 1.135
_refine_ls_R_factor_all 0.0514
_refine_ls_R_factor_gt 0.0457
_refine_ls_shift/su_max 0.000
_refine_ls_shift/su_mean 0.000
_refine_ls_structure_factor_coef Fsqd
_refine_ls_weighting_details 'calc w=1/[\s^2^(Fo^2^)+(0.0555P)^2^+0.3159P] where P=(Fo^2^+2Fc^2^)/3'
_refine_ls_weighting_scheme calc
_refine_ls_wR_factor_gt 0.1175
_refine_ls_wR_factor_ref 0.1233
_reflns_number_gt 2423
_reflns_number_total 2747
_reflns_threshold_expression >2sigma(I)
_cod_data_source_file ja8100006_si_003.cif
_cod_data_source_block erk4533
_cod_database_code 4104029

loop_
_symmetry_equiv_pos_as_xyz
'x, y, z'
'-x, y+1/2, -z+1/2'
'-x, -y, -z'
'x, -y-1/2, z-1/2'

loop_
_atom_site_label
_atom_site_type_symbol
_atom_site_fract_x
_atom_site_fract_y
_atom_site_fract_z
_atom_site_U_iso_or_equiv
_atom_site_adp_type
_atom_site_occupancy
_atom_site_symmetry_multiplicity
_atom_site_calc_flag
_atom_site_refinement_flags
_atom_site_disorder_assembly
_atom_site_disorder_group
N1 N 0.23023(15) 0.72025(8) 0.55110(13) 0.0529(3) Uani 1 1 d . . .
H1 H 0.212(2) 0.7529(11) 0.6098(17) 0.063 Uiso 1 1 d . . .
C1 C 0.12776(17) 0.67675(8) 0.33609(14) 0.0501(4) Uani 1 1 d . . .
C2 C 0.23296(18) 0.61867(9) 0.30313(15) 0.0544(4) Uani 1 1 d . . .
H2 H 0.3276 0.6022 0.3534 0.065 Uiso 1 1 calc R . .
C3 C 0.1719(2) 0.59171(10) 0.18679(16) 0.0604(4) Uani 1 1 d . . .
H3 H 0.2175 0.5532 0.1432 0.073 Uiso 1 1 calc R . .
C4 C 0.0272(2) 0.63123(10) 0.14095(16) 0.0623(4) Uani 1 1 d . . .
H4 H -0.0382 0.6229 0.0628 0.075 Uiso 1 1 calc R . .
C5 C 0.00065(19) 0.68273(9) 0.22934(16) 0.0587(4) Uani 1 1 d . . .
H5 H -0.0858 0.7167 0.2226 0.070 Uiso 1 1 calc R . .
C6 C 0.12902(17) 0.71975(9) 0.44267(15) 0.0518(4) Uani 1 1 d . . .
H6 H 0.0445 0.7547 0.4387 0.062 Uiso 1 1 calc R . .
C7 C 0.36737(17) 0.67167(8) 0.58207(14) 0.0488(4) Uani 1 1 d . A .
C8 C 0.50961(17) 0.69652(8) 0.54849(13) 0.0497(4) Uani 1 1 d . . .
C9 C 0.64017(19) 0.64872(10) 0.58065(15) 0.0585(4) Uani 1 1 d . . .
H9 H 0.7374 0.6636 0.5595 0.070 Uiso 1 1 calc R . .
C10 C 0.6300(2) 0.57995(10) 0.64286(18) 0.0684(5) Uani 1 1 d . . .
H10 H 0.7204 0.5489 0.6649 0.082 Uiso 1 1 calc R . .
C11 C 0.4895(2) 0.55645(10) 0.67282(19) 0.0711(5) Uani 1 1 d . A .
H11 H 0.4846 0.5091 0.7147 0.085 Uiso 1 1 calc R . .
C12 C 0.3533(2) 0.60109(9) 0.64269(16) 0.0605(4) Uani 1 1 d . . .
C13 C 0.52005(19) 0.77207(9) 0.47929(15) 0.0576(4) Uani 1 1 d . . .
H13 H 0.4179 0.7799 0.4224 0.069 Uiso 1 1 calc R . .
C14 C 0.5451(2) 0.84031(10) 0.56956(19) 0.0713(5) Uani 1 1 d . . .
H14A H 0.4609 0.8416 0.6189 0.107 Uiso 1 1 calc R . .
H14B H 0.5443 0.8880 0.5221 0.107 Uiso 1 1 calc R . .
H14C H 0.6459 0.8349 0.6253 0.107 Uiso 1 1 calc R . .
C15 C 0.6491(3) 0.77132(14) 0.3986(2) 0.0876(6) Uani 1 1 d . . .
H15A H 0.7518 0.7702 0.4526 0.131 Uiso 1 1 calc R . .
H15B H 0.6405 0.8174 0.3466 0.131 Uiso 1 1 calc R . .
H15C H 0.6371 0.7258 0.3451 0.131 Uiso 1 1 calc R . .
C16A C 0.1973(2) 0.57221(11) 0.6727(2) 0.0764(5) Uani 0.577(19) 1 d PD A 1
H16A H 0.1127 0.5977 0.6126 0.092 Uiso 0.577(19) 1 calc PR A 1
C17A C 0.1697(13) 0.5920(7) 0.8008(8) 0.120(3) Uani 0.577(19) 1 d PDU A 1
H17A H 0.0654 0.5745 0.8108 0.179 Uiso 0.577(19) 1 calc PR A 1
H17B H 0.1770 0.6476 0.8125 0.179 Uiso 0.577(19) 1 calc PR A 1
H17C H 0.2487 0.5668 0.8628 0.179 Uiso 0.577(19) 1 calc PR A 1
C18A C 0.1829(11) 0.4849(3) 0.6465(8) 0.0808(19) Uani 0.577(19) 1 d PDU A 1
H18A H 0.2622 0.4576 0.7053 0.121 Uiso 0.577(19) 1 calc PR A 1
H18B H 0.1986 0.4747 0.5612 0.121 Uiso 0.577(19) 1 calc PR A 1
H18C H 0.0786 0.4674 0.6565 0.121 Uiso 0.577(19) 1 calc PR A 1
C16B C 0.1973(2) 0.57221(11) 0.6727(2) 0.0764(5) Uani 0.423(19) 1 d PD A 2
H16B H 0.1192 0.6135 0.6451 0.092 Uiso 0.423(19) 1 calc PR A 2
C17B C 0.2106(14) 0.5662(7) 0.8185(6) 0.084(3) Uani 0.423(19) 1 d PDU A 2
H17D H 0.2436 0.6157 0.8566 0.126 Uiso 0.423(19) 1 calc PR A 2
H17E H 0.2878 0.5270 0.8508 0.126 Uiso 0.423(19) 1 calc PR A 2
H17F H 0.1087 0.5522 0.8388 0.126 Uiso 0.423(19) 1 calc PR A 2
C18B C 0.1286(18) 0.4998(7) 0.6119(13) 0.117(4) Uani 0.423(19) 1 d PDU A 2
H18D H 0.2036 0.4578 0.6321 0.176 Uiso 0.423(19) 1 calc PR A 2
H18E H 0.1054 0.5070 0.5214 0.176 Uiso 0.423(19) 1 calc PR A 2
H18F H 0.0321 0.4874 0.6426 0.176 Uiso 0.423(19) 1 calc PR A 2

loop_
_atom_site_aniso_label
_atom_site_aniso_U_11
_atom_site_aniso_U_22
_atom_site_aniso_U_33
_atom_site_aniso_U_23
_atom_site_aniso_U_13
_atom_site_aniso_U_12
N1 0.0500(7) 0.0481(7) 0.0622(8) -0.0040(6) 0.0144(6) 0.0059(5)
C1 0.0446(8) 0.0443(8) 0.0625(9) 0.0060(6) 0.0127(7) -0.0030(6)
C2 0.0522(8) 0.0493(8) 0.0624(9) 0.0023(7) 0.0116(7) 0.0014(7)
C3 0.0675(10) 0.0533(9) 0.0629(10) 0.0001(7) 0.0178(8) -0.0039(8)
C4 0.0637(10) 0.0609(10) 0.0600(9) 0.0084(8) 0.0047(8) -0.0123(8)
C5 0.0494(9) 0.0549(9) 0.0708(10) 0.0099(8) 0.0079(7) -0.0022(7)
C6 0.0410(8) 0.0464(8) 0.0695(10) 0.0049(7) 0.0142(7) 0.0028(6)
C7 0.0498(8) 0.0433(8) 0.0533(8) -0.0028(6) 0.0093(6) 0.0038(6)
C8 0.0506(8) 0.0497(8) 0.0486(8) -0.0016(6) 0.0084(6) 0.0029(6)
C9 0.0504(9) 0.0636(10) 0.0622(9) -0.0036(8) 0.0113(7) 0.0075(7)
C10 0.0678(11) 0.0546(10) 0.0812(12) 0.0003(8) 0.0086(9) 0.0192(8)
C11 0.0799(12) 0.0455(9) 0.0870(12) 0.0103(8) 0.0125(10) 0.0085(8)
C12 0.0654(10) 0.0464(8) 0.0704(10) 0.0023(7) 0.0141(8) -0.0013(7)
C13 0.0507(9) 0.0625(10) 0.0581(9) 0.0116(7) 0.0049(7) -0.0023(7)
C14 0.0732(11) 0.0523(10) 0.0897(13) 0.0096(9) 0.0180(10) 0.0005(8)
C15 0.0942(15) 0.1040(16) 0.0707(12) 0.0143(11) 0.0310(11) -0.0072(12)
C16A 0.0740(12) 0.0627(11) 0.0954(14) 0.0119(10) 0.0231(10) -0.0103(9)
C17A 0.099(5) 0.117(6) 0.158(5) -0.076(4) 0.065(4) -0.022(4)
C18A 0.091(4) 0.065(3) 0.093(4) -0.019(2) 0.035(3) -0.032(2)
C16B 0.0740(12) 0.0627(11) 0.0954(14) 0.0119(10) 0.0231(10) -0.0103(9)
C17B 0.083(5) 0.079(5) 0.104(5) -0.038(3) 0.056(3) -0.026(4)
C18B 0.094(6) 0.167(8) 0.092(6) -0.027(5) 0.017(4) -0.055(5)

loop_
_atom_type_symbol
_atom_type_description
_atom_type_scat_dispersion_real
_atom_type_scat_dispersion_imag
_atom_type_scat_source
C C 0.0181 0.0091 'International Tables Vol C Tables 4.2.6.8 and 6.1.1.4'
H H 0.0000 0.0000 'International Tables Vol C Tables 4.2.6.8 and 6.1.1.4'
N N 0.0311 0.0180 'International Tables Vol C Tables 4.2.6.8 and 6.1.1.4'

loop_
_geom_angle_atom_site_label_1
_geom_angle_atom_site_label_2
_geom_angle_atom_site_label_3
_geom_angle
C6 N1 C7 125.75(13)
C6 C1 C2 132.43(15)
C6 C1 C5 121.66(14)
C2 C1 C5 105.88(14)
C3 C2 C1 108.09(15)
C2 C3 C4 109.21(15)
C5 C4 C3 108.30(15)
C4 C5 C1 108.51(15)
N1 C6 C1 130.61(14)
C12 C7 C8 122.57(14)
C12 C7 N1 118.90(13)
C8 C7 N1 118.53(13)
C9 C8 C7 117.18(14)
C9 C8 C13 121.44(14)
C7 C8 C13 121.38(13)
C10 C9 C8 121.27(15)
C11 C10 C9 120.44(16)
C10 C11 C12 121.50(16)
C11 C12 C7 117.02(15)
C11 C12 C16A 120.41(16)
C7 C12 C16A 122.56(15)
C8 C13 C14 111.53(13)
C8 C13 C15 112.68(15)
C14 C13 C15 109.66(15)
C17A C16A C12 114.4(4)
C17A C16A C18A 112.1(5)
C12 C16A C18A 109.3(3)

loop_
_geom_bond_atom_site_label_1
_geom_bond_atom_site_label_2
_geom_bond_distance
N1 C6 1.331(2)
N1 C7 1.4391(19)
C1 C6 1.368(2)
C1 C2 1.437(2)
C1 C5 1.447(2)
C2 C3 1.356(2)
C3 C4 1.431(2)
C4 C5 1.353(2)
C7 C12 1.400(2)
C7 C8 1.402(2)
C8 C9 1.389(2)
C8 C13 1.515(2)
C9 C10 1.376(2)
C10 C11 1.366(3)
C11 C12 1.393(2)
C12 C16A 1.518(2)
C13 C14 1.521(3)
C13 C15 1.526(3)
C16A C17A 1.483(6)
C16A C18A 1.537(4)

loop_
_geom_torsion_atom_site_label_1
_geom_torsion_atom_site_label_2
_geom_torsion_atom_site_label_3
_geom_torsion_atom_site_label_4
_geom_torsion
C6 C1 C2 C3 177.10(16)
C5 C1 C2 C3 -0.72(17)
C1 C2 C3 C4 0.23(18)
C2 C3 C4 C5 0.38(18)
C3 C4 C5 C1 -0.83(18)
C6 C1 C5 C4 -177.15(14)
C2 C1 C5 C4 0.96(17)
C7 N1 C6 C1 -1.1(3)
C2 C1 C6 N1 -0.6(3)
C5 C1 C6 N1 176.93(15)
C6 N1 C7 C12 -92.11(19)
C6 N1 C7 C8 86.94(19)
C12 C7 C8 C9 -1.5(2)
N1 C7 C8 C9 179.43(13)
C12 C7 C8 C13 178.06(14)
N1 C7 C8 C13 -1.0(2)
C7 C8 C9 C10 0.0(2)
C13 C8 C9 C10 -179.63(15)
C8 C9 C10 C11 1.0(3)
C9 C10 C11 C12 -0.5(3)
C10 C11 C12 C7 -1.0(3)
C10 C11 C12 C16A 177.69(18)
C8 C7 C12 C11 2.0(2)
N1 C7 C12 C11 -178.96(15)
C8 C7 C12 C16A -176.60(16)
N1 C7 C12 C16A 2.4(2)
C9 C8 C13 C14 -96.66(18)
C7 C8 C13 C14 83.74(18)
C9 C8 C13 C15 27.2(2)
C7 C8 C13 C15 -152.42(16)
C11 C12 C16A C17A 87.5(7)
C7 C12 C16A C17A -94.0(7)
C11 C12 C16A C18A -39.2(5)
C7 C12 C16A C18A 139.3(4)
